data_7204500
loop_
_publ_author_name
'Hana Navr\'atilov\'a'
'Ren\'e de Gelder'
'Zden\<ek K\<r\'i\<z'

_publ_section_title
;
 Enantiodiscrimination in NMR spectra and X-ray structures of
 diastereomeric salts of
 trans-4-(4-fluorophenyl)-3-hydroxymethyl-1-methylpiperidine with
 (S)-Mosher acid
;
_journal_issue 12
_journal_name_full 'J. Chem. Soc., Perkin Trans. 2'
_journal_page_first 2093
_journal_page_last 2099
_journal_paper_doi 10.1039/b207176b
_journal_year 2002
_chemical_formula_sum 'C23 H27 F4 N O4'
_chemical_formula_weight 457.46
_chemical_name_systematic
; 
(3S,4R)-piperidinium (S)-Mosher carboxylate
;
_space_group_IT_number 4
_symmetry_cell_setting monoclinic
_symmetry_space_group_name_Hall 'P 2yb'
_symmetry_space_group_name_H-M 'P 1 21 1'
_atom_sites_solution_hydrogens geom
_atom_sites_solution_primary direct
_atom_sites_solution_secondary difmap
_audit_creation_date 2000-01-03
_audit_creation_method 'SHELXL, adapted and expanded'
_cell_angle_alpha 90.00
_cell_angle_beta 90.441(2)
_cell_angle_gamma 90.00
_cell_formula_units_Z 2
_cell_length_a 7.30900(14)
_cell_length_b 12.0081(4)
_cell_length_c 13.0629(3)
_cell_measurement_reflns_used 25
_cell_measurement_temperature 293(2)
_cell_measurement_theta_max 46.486
_cell_measurement_theta_min 40.524
_cell_volume 1146.46(5)
_computing_data_collection
;
CAD4 EXPRESS (Enraf-Nonius, 1994)
;
_computing_data_reduction
;
local programs (Smits et al., 1988),
profile analysis (Lehman & Larsen, 1974, Grant & Gabe, 1978),
EMPABS (North et al., 1968)
;
_computing_molecular_graphics
;
PLUTON (Spek, 1993),
PLATON (Spek, 1990, 1995)
;
_computing_structure_refinement 'SHELXL-97 (Sheldrick, 1997)'
_computing_structure_solution
;
CRUNCH (de Gelder et al., 1993),
;
_diffrn_ambient_temperature 293(2)
_diffrn_measurement_device 'Nonius CAD4'
_diffrn_measurement_method \w/2\q-scan
_diffrn_radiation_monochromator graphite
_diffrn_radiation_source 'fine-focus sealed tube'
_diffrn_radiation_type CuK\a
_diffrn_radiation_wavelength 1.54184
_diffrn_reflns_av_R_equivalents 0.0235
_diffrn_reflns_av_sigmaI/netI 0.0120
_diffrn_reflns_limit_h_max 8
_diffrn_reflns_limit_h_min -8
_diffrn_reflns_limit_k_max 14
_diffrn_reflns_limit_k_min 0
_diffrn_reflns_limit_l_max 0
_diffrn_reflns_limit_l_min -15
_diffrn_reflns_number 2378
_diffrn_reflns_theta_full 70.01
_diffrn_reflns_theta_max 70.01
_diffrn_reflns_theta_min 3.38
_diffrn_standards_decay_% 2.278
_diffrn_standards_interval_time 7200
_diffrn_standards_number 2
_exptl_absorpt_coefficient_mu 0.954
_exptl_absorpt_correction_T_max 1.288
_exptl_absorpt_correction_T_min 0.931
_exptl_absorpt_correction_type experimental
_exptl_crystal_colour 'transparent colourless'
_exptl_crystal_density_diffrn 1.325
_exptl_crystal_density_method 'not measured'
_exptl_crystal_description 'regular platelet'
_exptl_crystal_F_000 480
_exptl_crystal_size_max 0.54
_exptl_crystal_size_mid 0.38
_exptl_crystal_size_min 0.05
_refine_diff_density_max 0.181
_refine_diff_density_min -0.220
_refine_diff_density_rms 0.039
_refine_ls_abs_structure_Flack -0.1(3)
_refine_ls_extinction_coef 0.0069(15)
_refine_ls_extinction_expression Fc^*^=kFc[1+0.001xFc^2^\l^3^/sin(2\q)]^-1/4^
_refine_ls_extinction_method SHELXL
_refine_ls_goodness_of_fit_all 1.153
_refine_ls_goodness_of_fit_ref 1.153
_refine_ls_hydrogen_treatment mixed
_refine_ls_matrix_type full
_refine_ls_number_parameters 300
_refine_ls_number_reflns 2279
_refine_ls_number_restraints 1
_refine_ls_restrained_S_all 1.153
_refine_ls_R_factor_all 0.0495
_refine_ls_R_factor_gt 0.0468
_refine_ls_R_factor_obs 0.0468
_refine_ls_shift/esd_max 0.000
_refine_ls_shift/esd_mean 0.000
_refine_ls_shift/su_max 0.000
_refine_ls_shift/su_mean 0.000
_refine_ls_structure_factor_coef Fsqd
_refine_ls_weighting_details
;
w=1/[\s^2^(Fo^2^)+(0.0980P)^2^+0.1768P] where P=(Fo^2^+2Fc^2^)/3
;
_refine_ls_weighting_scheme calc
_refine_ls_wR_factor_all 0.1573
_refine_ls_wR_factor_gt 0.1535
_refine_ls_wR_factor_obs 0.1535
_refine_ls_wR_factor_ref 0.1573
_reflns_number_gt 2136
_reflns_number_observed 2136
_reflns_number_total 2279
_reflns_observed_criterion >2sigma(I)
_reflns_threshold_expression >2sigma(I)
_cod_data_source_file b207176b.txt
_cod_data_source_block 1
_cod_depositor_comments
;
The following automatic conversions were performed:
'_geom_angle_publ_flag' value 'Y' changed to 'y' according to
'/home/saulius/struct/CIF-dictionaries/cif_core.dic' dictionary named
'cif_core.dic' version 2.4.1 from 2010-06-29 (47
times).

'_geom_bond_publ_flag' value 'Y' changed to 'y' according to
'/home/saulius/struct/CIF-dictionaries/cif_core.dic' dictionary named
'cif_core.dic' version 2.4.1 from 2010-06-29 (33 times).

Automatic conversion script
Id: cif_fix_enum 1527 2010-12-29 10:47:43Z saulius 
;
_cod_original_sg_symbol_H-M 'P 21'
_cod_database_code 7204500

loop_
_symmetry_equiv_pos_as_xyz
'x, y, z'
'-x, y+1/2, -z'

loop_
_atom_site_label
_atom_site_type_symbol
_atom_site_fract_x
_atom_site_fract_y
_atom_site_fract_z
_atom_site_U_iso_or_equiv
_atom_site_adp_type
_atom_site_occupancy
_atom_site_calc_flag
_atom_site_refinement_flags
_atom_site_disorder_assembly
_atom_site_disorder_group
F1 F -0.6208(4) -0.6656(2) -0.2935(3) 0.0908(9) Uani 1 d . . .
F2 F -0.8847(5) -0.6647(3) -0.3631(3) 0.0967(10) Uani 1 d . . .
F3 F -0.8548(5) -0.6902(2) -0.2012(2) 0.0971(9) Uani 1 d . . .
F4 F -1.1524(6) -0.4381(5) 0.3834(3) 0.1430(18) Uani 1 d . . .
O1 O -1.0047(3) -0.4866(2) -0.24236(17) 0.0561(6) Uani 1 d . . .
O2 O -0.5491(3) -0.5050(3) -0.1534(2) 0.0625(7) Uani 1 d . . .
O3 O -0.8017(4) -0.4400(4) -0.0848(2) 0.0780(9) Uani 1 d . . .
O4 O -0.8780(4) -0.8527(3) 0.0164(2) 0.0706(8) Uani 1 d . . .
H41 H -0.972(6) -0.880(4) 0.046(3) 0.064(12) Uiso 1 d . . .
N1 N -0.3903(4) -0.6585(3) -0.0359(3) 0.0594(8) Uani 1 d . . .
H1 H -0.458(6) -0.610(4) -0.071(3) 0.062(11) Uiso 1 d . . .
C1 C -0.8164(4) -0.5068(3) -0.2590(2) 0.0503(7) Uani 1 d . . .
C2 C -0.7356(4) -0.4296(4) -0.3410(2) 0.0536(8) Uani 1 d . . .
C3 C -0.7649(7) -0.3160(4) -0.3295(4) 0.0782(12) Uani 1 d . . .
H3 H -0.8293 -0.2900 -0.2732 0.094 Uiso 1 calc R . .
C4 C -0.6997(8) -0.2416(6) -0.4003(5) 0.0996(17) Uani 1 d . . .
H4 H -0.7216 -0.1658 -0.3922 0.119 Uiso 1 calc R . .
C5 C -0.6023(9) -0.2788(8) -0.4833(5) 0.113(2) Uani 1 d . . .
H5 H -0.5605 -0.2288 -0.5322 0.135 Uiso 1 calc R . .
C6 C -0.5684(11) -0.3874(8) -0.4926(5) 0.122(3) Uani 1 d . . .
H6 H -0.4989 -0.4120 -0.5475 0.146 Uiso 1 calc R . .
C7 C -0.6340(8) -0.4656(5) -0.4226(4) 0.0924(16) Uani 1 d . . .
H7 H -0.6091 -0.5409 -0.4311 0.111 Uiso 1 calc R . .
C8 C -0.7943(6) -0.6306(4) -0.2806(3) 0.0665(10) Uani 1 d . . .
C9 C -0.7144(4) -0.4809(3) -0.1547(2) 0.0495(7) Uani 1 d . . .
C10 C -1.1260(5) -0.4773(5) -0.3282(3) 0.0761(12) Uani 1 d . . .
H10A H -1.1326 -0.4009 -0.3497 0.114 Uiso 1 calc R . .
H10B H -1.2457 -0.5025 -0.3092 0.114 Uiso 1 calc R . .
H10C H -1.0813 -0.5222 -0.3835 0.114 Uiso 1 calc R . .
C11 C -0.7425(5) -0.5858(4) 0.2181(3) 0.0616(9) Uani 1 d . . .
C12 C -0.7734(6) -0.6163(6) 0.3192(3) 0.0840(14) Uani 1 d . . .
H12 H -0.7010 -0.6708 0.3497 0.101 Uiso 1 calc R . .
C13 C -0.9116(8) -0.5658(8) 0.3749(4) 0.105(2) Uani 1 d . . .
H13 H -0.9328 -0.5866 0.4424 0.126 Uiso 1 calc R . .
C14 C -1.0157(7) -0.4855(6) 0.3294(4) 0.0910(16) Uani 1 d . . .
C15 C -0.9919(7) -0.4531(4) 0.2297(4) 0.0793(12) Uani 1 d . . .
H15 H -1.0661 -0.3990 0.1999 0.095 Uiso 1 calc R . .
C16 C -0.8534(6) -0.5038(4) 0.1750(3) 0.0666(9) Uani 1 d . . .
H16 H -0.8340 -0.4825 0.1076 0.080 Uiso 1 calc R . .
C17 C -0.5934(4) -0.6407(3) 0.1563(3) 0.0550(8) Uani 1 d . . .
H17 H -0.5311 -0.6951 0.2004 0.066 Uiso 1 calc R . .
C18 C -0.4516(5) -0.5552(4) 0.1212(4) 0.0711(11) Uani 1 d . . .
H18A H -0.5131 -0.4969 0.0828 0.085 Uiso 1 calc R . .
H18B H -0.3948 -0.5213 0.1809 0.085 Uiso 1 calc R . .
C19 C -0.3045(5) -0.6065(4) 0.0552(4) 0.0742(11) Uani 1 d . . .
H19A H -0.2188 -0.5494 0.0339 0.089 Uiso 1 calc R . .
H19B H -0.2376 -0.6622 0.0941 0.089 Uiso 1 calc R . .
C20 C -0.5229(5) -0.7486(3) -0.0052(3) 0.0566(8) Uani 1 d . . .
H20A H -0.4571 -0.8071 0.0307 0.068 Uiso 1 calc R . .
H20B H -0.5778 -0.7809 -0.0662 0.068 Uiso 1 calc R . .
C21 C -0.6734(4) -0.7033(3) 0.0636(3) 0.0495(7) Uani 1 d . . .
H21 H -0.7500 -0.6519 0.0237 0.059 Uiso 1 calc R . .
C22 C -0.7917(5) -0.8002(3) 0.1001(3) 0.0572(8) Uani 1 d . . .
H22A H -0.7159 -0.8537 0.1365 0.069 Uiso 1 calc R . .
H22B H -0.8836 -0.7728 0.1470 0.069 Uiso 1 calc R . .
C23 C -0.2506(6) -0.7020(5) -0.1075(4) 0.0848(15) Uani 1 d . . .
H23A H -0.3104 -0.7340 -0.1662 0.127 Uiso 1 calc R . .
H23B H -0.1785 -0.7579 -0.0736 0.127 Uiso 1 calc R . .
H23C H -0.1727 -0.6422 -0.1290 0.127 Uiso 1 calc R . .

loop_
_atom_site_aniso_label
_atom_site_aniso_U_11
_atom_site_aniso_U_22
_atom_site_aniso_U_33
_atom_site_aniso_U_23
_atom_site_aniso_U_13
_atom_site_aniso_U_12
F1 0.0904(17) 0.0732(16) 0.109(2) -0.0179(15) 0.0154(15) 0.0250(14)
F2 0.126(2) 0.0694(16) 0.0945(19) -0.0281(15) -0.0107(18) -0.0127(17)
F3 0.129(2) 0.0655(16) 0.097(2) 0.0098(15) 0.0290(18) -0.0081(16)
F4 0.132(3) 0.177(4) 0.121(3) -0.044(3) 0.055(2) 0.016(3)
O1 0.0430(11) 0.0750(16) 0.0504(11) -0.0029(12) 0.0021(9) -0.0026(11)
O2 0.0462(12) 0.0698(16) 0.0714(15) 0.0123(13) -0.0018(10) 0.0044(12)
O3 0.0591(14) 0.123(3) 0.0515(13) -0.0207(16) -0.0014(10) 0.0159(16)
O4 0.0687(16) 0.0705(17) 0.0730(17) -0.0062(14) 0.0117(13) -0.0196(14)
N1 0.0448(13) 0.0594(17) 0.0743(19) 0.0192(16) 0.0095(13) 0.0078(13)
C1 0.0443(15) 0.0605(19) 0.0461(15) -0.0043(14) 0.0065(12) 0.0010(14)
C2 0.0479(16) 0.067(2) 0.0461(16) 0.0019(15) 0.0014(12) -0.0025(15)
C3 0.085(3) 0.069(3) 0.081(3) 0.007(2) 0.012(2) -0.005(2)
C4 0.104(4) 0.082(3) 0.113(4) 0.030(3) 0.000(3) -0.012(3)
C5 0.117(4) 0.138(6) 0.084(3) 0.039(4) 0.009(3) -0.049(5)
C6 0.147(6) 0.138(7) 0.080(4) 0.007(4) 0.054(4) -0.035(5)
C7 0.107(3) 0.098(4) 0.073(3) 0.000(3) 0.043(3) -0.011(3)
C8 0.070(2) 0.062(2) 0.068(2) -0.0130(19) 0.0118(18) -0.0051(19)
C9 0.0464(15) 0.0533(17) 0.0489(15) 0.0035(14) 0.0006(12) 0.0045(14)
C10 0.057(2) 0.105(4) 0.067(2) -0.003(2) -0.0106(17) 0.005(2)
C11 0.064(2) 0.067(2) 0.0536(17) -0.0015(17) -0.0031(15) -0.0096(18)
C12 0.079(3) 0.116(4) 0.056(2) 0.007(3) -0.0076(19) -0.002(3)
C13 0.097(3) 0.166(6) 0.053(2) -0.009(3) 0.011(2) -0.007(4)
C14 0.085(3) 0.109(4) 0.079(3) -0.028(3) 0.019(2) -0.007(3)
C15 0.081(3) 0.071(3) 0.087(3) -0.007(2) 0.011(2) -0.002(2)
C16 0.075(2) 0.059(2) 0.065(2) 0.0007(19) 0.0030(17) -0.0009(19)
C17 0.0518(17) 0.0548(18) 0.0582(18) 0.0121(15) -0.0071(14) -0.0052(15)
C18 0.060(2) 0.069(2) 0.084(3) 0.003(2) -0.0068(19) -0.0155(19)
C19 0.0486(17) 0.074(3) 0.100(3) 0.021(2) 0.0003(18) -0.0082(18)
C20 0.0514(18) 0.0507(17) 0.0677(18) 0.0092(15) 0.0098(15) 0.0024(14)
C21 0.0470(15) 0.0472(16) 0.0544(17) 0.0067(14) 0.0012(13) 0.0036(13)
C22 0.0565(18) 0.0529(18) 0.0625(19) 0.0040(16) 0.0094(15) -0.0058(15)
C23 0.062(2) 0.091(3) 0.102(3) 0.028(3) 0.032(2) 0.021(2)

loop_
_atom_type_symbol
_atom_type_description
_atom_type_scat_dispersion_real
_atom_type_scat_dispersion_imag
_atom_type_scat_source
C C 0.0181 0.0091 'International Tables Vol C Tables 4.2.6.8 and 6.1.1.4'
H H 0.0000 0.0000 'International Tables Vol C Tables 4.2.6.8 and 6.1.1.4'
N N 0.0311 0.0180 'International Tables Vol C Tables 4.2.6.8 and 6.1.1.4'
O O 0.0492 0.0322 'International Tables Vol C Tables 4.2.6.8 and 6.1.1.4'
F F 0.0727 0.0534 'International Tables Vol C Tables 4.2.6.8 and 6.1.1.4'

loop_
_geom_angle_atom_site_label_1
_geom_angle_atom_site_label_2
_geom_angle_atom_site_label_3
_geom_angle
_geom_angle_site_symmetry_1
_geom_angle_site_symmetry_3
_geom_angle_publ_flag
C1 O1 C10 119.4(3) . . y
C19 N1 C23 111.4(4) . . y
C19 N1 C20 111.0(3) . . y
C23 N1 C20 111.2(4) . . y
O1 C1 C8 107.5(3) . . y
O1 C1 C2 112.5(3) . . y
C8 C1 C2 114.7(3) . . y
O1 C1 C9 106.7(2) . . y
C8 C1 C9 107.6(3) . . y
C2 C1 C9 107.5(3) . . y
C7 C2 C3 118.5(4) . . y
C7 C2 C1 124.3(4) . . y
C3 C2 C1 117.2(3) . . y
C4 C3 C2 120.8(5) . . y
C3 C4 C5 120.2(6) . . y
C6 C5 C4 119.1(5) . . y
C5 C6 C7 122.2(6) . . y
C2 C7 C6 119.1(6) . . y
F2 C8 F3 107.5(4) . . y
F2 C8 F1 105.5(3) . . y
F3 C8 F1 104.3(4) . . y
F2 C8 C1 113.5(4) . . y
F3 C8 C1 110.0(3) . . y
F1 C8 C1 115.4(3) . . y
O3 C9 O2 126.8(3) . . y
O3 C9 C1 118.5(3) . . y
O2 C9 C1 114.7(3) . . y
C12 C11 C16 118.2(4) . . y
C12 C11 C17 121.0(4) . . y
C16 C11 C17 120.8(3) . . y
C13 C12 C11 120.5(5) . . y
C14 C13 C12 119.1(5) . . y
F4 C14 C13 118.9(5) . . y
F4 C14 C15 118.4(6) . . y
C13 C14 C15 122.7(5) . . y
C14 C15 C16 117.6(5) . . y
C15 C16 C11 121.9(4) . . y
C11 C17 C18 111.1(3) . . y
C11 C17 C21 111.2(3) . . y
C18 C17 C21 110.2(3) . . y
C19 C18 C17 112.5(4) . . y
N1 C19 C18 109.3(3) . . y
N1 C20 C21 111.6(3) . . y
C20 C21 C22 108.9(3) . . y
C20 C21 C17 111.5(3) . . y
C22 C21 C17 109.8(3) . . y
O4 C22 C21 110.4(3) . . y

loop_
_geom_bond_atom_site_label_1
_geom_bond_atom_site_label_2
_geom_bond_distance
_geom_bond_site_symmetry_2
_geom_bond_publ_flag
F1 C8 1.348(5) . y
F2 C8 1.325(5) . y
F3 C8 1.338(5) . y
F4 C14 1.353(6) . y
O1 C1 1.415(4) . y
O1 C10 1.429(4) . y
O2 C9 1.243(4) . y
O3 C9 1.221(4) . y
O4 C22 1.407(5) . y
N1 C19 1.479(6) . y
N1 C23 1.485(5) . y
N1 C20 1.508(5) . y
C1 C8 1.522(5) . y
C1 C2 1.538(5) . y
C1 C9 1.580(4) . y
C2 C7 1.374(6) . y
C2 C3 1.389(7) . y
C3 C4 1.374(7) . y
C4 C5 1.376(10) . y
C5 C6 1.333(13) . y
C6 C7 1.398(8) . y
C11 C12 1.390(6) . y
C11 C16 1.391(6) . y
C11 C17 1.513(5) . y
C12 C13 1.389(8) . y
C13 C14 1.362(10) . y
C14 C15 1.372(8) . y
C15 C16 1.384(6) . y
C17 C18 1.532(5) . y
C17 C21 1.538(5) . y
C18 C19 1.514(6) . y
C20 C21 1.526(5) . y
C21 C22 1.529(5) . y

loop_
_cod_related_entry_id
_cod_related_entry_database
_cod_related_entry_code
1 ChemSpider 21189752
